data_1520096
loop_
_publ_author_name
'Chen, Lijuan'
'Zhang, Fang'
'Ma, Xing'
'Luo, Jie'
'Zhao, Junwei'

_publ_section_title
;
 Two types of novel tetra-iron substituted sandwich-type arsenotungastates
 with supporting lanthanide pendants.
;
_journal_issue 28
_journal_name_full 'Dalton transactions (Cambridge, England : 2003)'
_journal_page_first 12598
_journal_page_last 12612
_journal_paper_doi 10.1039/c5dt00696a
_journal_volume 44
_journal_year 2015
_chemical_formula_sum 'C8 H106 As2 Fe4 Gd2 N2 O116 W18'
_chemical_formula_weight 6083.99
_chemical_name_systematic
; 
 ? 
;
_space_group_IT_number 2
_symmetry_cell_setting triclinic
_symmetry_space_group_name_Hall '-P 1'
_symmetry_space_group_name_H-M 'P -1'
_atom_sites_solution_hydrogens geom
_atom_sites_solution_primary direct
_atom_sites_solution_secondary difmap
_audit_creation_method SHELXL-97
_audit_update_record
;
2015-05-18 deposited with the CCDC.
2015-05-27 downloaded from the CCDC.
;
_cell_angle_alpha 106.7890(10)
_cell_angle_beta 99.7550(10)
_cell_angle_gamma 97.1520(10)
_cell_formula_units_Z 1
_cell_length_a 12.6230(7)
_cell_length_b 13.5118(8)
_cell_length_c 16.1922(9)
_cell_measurement_reflns_used 8773
_cell_measurement_temperature 296(2)
_cell_measurement_theta_max 25.00
_cell_measurement_theta_min 1.60
_cell_volume 2561.4(3)
_computing_cell_refinement 'Bruker XSCANS'
_computing_data_collection 'Bruker XSCANS'
_computing_data_reduction 'Bruker SHELXTL'
_computing_molecular_graphics 'Bruker SHELXTL'
_computing_publication_material 'Bruker SHELXTL'
_computing_structure_refinement 'SHELXL-97 (Sheldrick, 1997)'
_computing_structure_solution 'SHELXS-97 (Sheldrick, 1990)'
_diffrn_ambient_temperature 296(2)
_diffrn_detector_area_resol_mean none
_diffrn_measured_fraction_theta_full 0.973
_diffrn_measured_fraction_theta_max 0.973
_diffrn_measurement_device_type 'Bruker P4'
_diffrn_measurement_method '\w scans'
_diffrn_radiation_monochromator graphite
_diffrn_radiation_source 'fine-focus sealed tube'
_diffrn_radiation_type MoK\a
_diffrn_radiation_wavelength 0.71073
_diffrn_reflns_av_R_equivalents 0.0379
_diffrn_reflns_av_sigmaI/netI 0.0710
_diffrn_reflns_limit_h_max 15
_diffrn_reflns_limit_h_min -14
_diffrn_reflns_limit_k_max 16
_diffrn_reflns_limit_k_min -16
_diffrn_reflns_limit_l_max 10
_diffrn_reflns_limit_l_min -19
_diffrn_reflns_number 12855
_diffrn_reflns_theta_full 25.00
_diffrn_reflns_theta_max 25.00
_diffrn_reflns_theta_min 1.60
_diffrn_standards_decay_% none
_diffrn_standards_interval_count none
_diffrn_standards_interval_time none
_diffrn_standards_number none
_exptl_absorpt_coefficient_mu 22.713
_exptl_absorpt_correction_T_max 0.1890
_exptl_absorpt_correction_T_min 0.0422
_exptl_absorpt_correction_type multi-scan
_exptl_absorpt_process_details SADABS
_exptl_crystal_colour 'Light yellow'
_exptl_crystal_density_diffrn 3.944
_exptl_crystal_density_method 'not measured'
_exptl_crystal_description flaky
_exptl_crystal_F_000 2726
_exptl_crystal_size_max 0.38
_exptl_crystal_size_mid 0.19
_exptl_crystal_size_min 0.11
_refine_diff_density_max 2.473
_refine_diff_density_min -4.361
_refine_diff_density_rms 0.450
_refine_ls_extinction_method none
_refine_ls_goodness_of_fit_ref 1.024
_refine_ls_hydrogen_treatment noref
_refine_ls_matrix_type full
_refine_ls_number_parameters 655
_refine_ls_number_reflns 8773
_refine_ls_number_restraints 37
_refine_ls_restrained_S_all 1.023
_refine_ls_R_factor_all 0.0589
_refine_ls_R_factor_gt 0.0507
_refine_ls_shift/su_max 0.001
_refine_ls_shift/su_mean 0.000
_refine_ls_structure_factor_coef Fsqd
_refine_ls_weighting_details 'calc w=1/[\s^2^(Fo^2^)+(0.0733P)^2^+33.8955P] where P=(Fo^2^+2Fc^2^)/3'
_refine_ls_weighting_scheme calc
_refine_ls_wR_factor_gt 0.1292
_refine_ls_wR_factor_ref 0.1341
_reflns_number_gt 7550
_reflns_number_total 8773
_reflns_threshold_expression >2sigma(I)
_cod_data_source_file c5dt00696a3.cif
_cod_data_source_block 10-Gd
_cod_depositor_comments
;
The following automatic conversions were performed:

'_symmetry_cell_setting' value 'Triclinic' changed to 'triclinic'
according to
/usr/data/users/saulius/crontab/automatic-downloads/rss-feeds/RSC/lib/dictionaries/cif_core.dic
dictionary named 'cif_core.dic' version 2.4.2 from 2011-04-26.

Automatic conversion script
Id: cif_fix_values 3271 2015-04-21 07:52:19Z andrius 

 Adding full bibliography for 1520091--1520099.cif.
;
_cod_original_sg_symbol_H-M P-1
_cod_database_code 1520096

loop_
_symmetry_equiv_pos_as_xyz
'x, y, z'
'-x, -y, -z'

loop_
_atom_site_label
_atom_site_type_symbol
_atom_site_fract_x
_atom_site_fract_y
_atom_site_fract_z
_atom_site_U_iso_or_equiv
_atom_site_adp_type
_atom_site_occupancy
_atom_site_symmetry_multiplicity
_atom_site_calc_flag
_atom_site_refinement_flags
_atom_site_disorder_assembly
_atom_site_disorder_group
W1 W 0.21123(5) 0.31113(5) 0.59440(4) 0.01625(16) Uani 1 1 d . . .
W2 W 0.46663(5) 0.44217(5) 0.67972(4) 0.01529(15) Uani 1 1 d . . .
W3 W 0.24537(5) 0.57455(5) 0.75380(4) 0.01538(15) Uani 1 1 d . . .
W4 W 0.35697(4) 0.61330(4) 0.97079(4) 0.01231(15) Uani 1 1 d . . .
W5 W 0.09438(5) 0.48602(4) 0.87850(4) 0.01441(15) Uani 1 1 d . . .
W6 W 0.15057(5) 0.25636(5) 0.94523(4) 0.01586(16) Uani 1 1 d . . .
W7 W 0.24663(5) 0.08955(4) 0.79151(4) 0.01667(16) Uani 1 1 d . . .
W8 W 0.41299(5) 0.18404(5) 0.65363(4) 0.01772(16) Uani 1 1 d . . .
W9 W 0.04225(5) 0.21286(4) 0.73177(4) 0.01536(15) Uani 1 1 d . . .
Gd1 Gd 0.11752(8) 0.23879(8) 0.32949(6) 0.0375(2) Uani 1 1 d . . .
As1 As 0.33915(11) 0.35924(11) 0.83542(9) 0.0101(3) Uani 1 1 d . . .
Fe1 Fe 0.38139(16) 0.42965(16) 1.10056(14) 0.0149(4) Uani 1 1 d . . .
O1W O 0.2403(9) 0.4528(9) 1.1559(8) 0.024(3) Uani 1 1 d U . .
O2W O 0.4092(11) 0.3161(9) 1.1634(9) 0.037(3) Uani 1 1 d . . .
O3W O 0.5540(12) 0.0498(10) 0.9336(9) 0.041(3) Uani 1 1 d . . .
O4W O 0.6868(9) 0.1191(10) 0.8244(10) 0.041(4) Uani 1 1 d . . .
O5W O 0.2510(18) 0.1448(16) 0.3814(17) 0.106(9) Uani 1 1 d . . .
O6W O 0.2730(15) 0.3798(14) 0.4079(11) 0.073(6) Uani 1 1 d . . .
O7W O -0.046(3) 0.181(3) 0.217(3) 0.118(12) Uiso 0.70 1 d P . .
O7M O -0.055(4) 0.218(4) 0.341(4) 0.057(14) Uiso 0.30 1 d P . .
O8W O 0.075(3) 0.057(3) 0.219(2) 0.161(12) Uiso 1 1 d . . .
O9W O 0.2438(19) 0.226(2) 0.2308(13) 0.104(8) Uani 1 1 d . . .
O10W O 0.084(3) 0.343(3) 0.235(3) 0.108(12) Uiso 0.70 1 d P . .
O10M O 0.036(5) 0.295(4) 0.200(4) 0.050(13) Uiso 0.30 1 d P . .
O11W O 0.042(4) 0.077(4) 0.374(3) 0.119(15) Uiso 0.60 1 d P . .
O11M O -0.003(3) 0.117(3) 0.375(3) 0.052(10) Uiso 0.40 1 d P . .
O12W O 0.053(3) 0.409(3) 0.382(2) 0.076(9) Uiso 0.60 1 d P . .
O12M O -0.009(4) 0.349(3) 0.387(3) 0.063(11) Uiso 0.40 1 d P . .
O13W O 0.115(3) -0.196(2) 0.939(2) 0.143(11) Uiso 1 1 d . . .
O14W O 0.208(4) 0.024(3) 1.080(3) 0.087(12) Uiso 0.50 1 d P . .
O15W O 0.067(7) 0.529(7) 0.504(6) 0.19(3) Uiso 0.50 1 d P . .
O16W O 0.306(3) -0.052(3) 0.361(3) 0.088(10) Uiso 0.60 1 d P . .
O16M O 0.321(5) -0.129(5) 0.421(4) 0.100(18) Uiso 0.40 1 d P . .
O17W O 0.3766(17) 0.1319(12) 1.0415(10) 0.068(6) Uani 1 1 d . . .
O18W O 0.365(2) -0.120(2) 0.8937(19) 0.072(7) Uiso 0.70 1 d P . .
O18M O 0.301(5) -0.127(4) 0.917(4) 0.051(13) Uiso 0.30 1 d P . .
O19W O -0.1653(10) 0.2882(11) 0.8705(10) 0.046(4) Uani 1 1 d . . .
O20W O 0.7372(14) 0.3490(13) 0.7321(12) 0.069(5) Uani 1 1 d . . .
O21W O -0.0964(15) 0.3952(14) 0.6329(11) 0.067(5) Uani 1 1 d . . .
O22W O 0.1159(16) 0.0031(15) 0.5070(14) 0.076(5) Uiso 1 1 d . . .
O23W O 0.1366(18) -0.2024(16) 0.5100(12) 0.080(6) Uani 1 1 d . . .
O1 O 0.1322(9) 0.2910(8) 0.4893(7) 0.024(3) Uani 1 1 d . . .
O2 O 0.2869(8) 0.1964(8) 0.5678(7) 0.018(2) Uani 1 1 d . . .
O3 O 0.1827(8) 0.4404(7) 0.6649(7) 0.017(2) Uani 1 1 d . . .
O4 O 0.3394(8) 0.3319(7) 0.7198(6) 0.012(2) Uani 1 1 d . . .
O5 O 0.1134(8) 0.2367(8) 0.6424(7) 0.017(2) Uani 1 1 d . . .
O6 O 0.3383(9) 0.3947(8) 0.5813(7) 0.021(2) Uani 1 1 d . . .
O7 O 0.5533(10) 0.5130(9) 0.6388(9) 0.036(3) Uani 1 1 d . . .
O8 O 0.4950(8) 0.3017(8) 0.6338(7) 0.018(2) Uani 1 1 d U . .
O9 O 0.5442(8) 0.4615(8) 0.7900(7) 0.020(2) Uani 1 1 d . . .
O10 O 0.3835(8) 0.5488(8) 0.7276(7) 0.015(2) Uani 1 1 d . . .
O11 O 0.2209(10) 0.6637(9) 0.6984(8) 0.027(3) Uani 1 1 d . . .
O12 O 0.1109(8) 0.5580(8) 0.7920(7) 0.018(2) Uani 1 1 d U . .
O13 O 0.2720(8) 0.4715(7) 0.8505(7) 0.015(2) Uani 1 1 d . . .
O14 O 0.3133(8) 0.6667(8) 0.8659(7) 0.020(2) Uani 1 1 d . . .
O15 O 0.4814(8) 0.5909(8) 0.9371(7) 0.020(2) Uani 1 1 d . . .
O16 O 0.3550(9) 0.5287(9) 1.0363(8) 0.025(3) Uani 1 1 d . . .
O17 O 0.3933(9) 0.7396(8) 1.0502(7) 0.022(2) Uani 1 1 d . . .
O18 O 0.1926(8) 0.5987(7) 0.9628(7) 0.017(2) Uani 1 1 d U . .
O19 O -0.0288(8) 0.5182(8) 0.8984(8) 0.023(3) Uani 1 1 d . . .
O20 O 0.0454(8) 0.3606(7) 0.7757(7) 0.017(2) Uani 1 1 d . . .
O21 O 0.1207(8) 0.3942(8) 0.9439(7) 0.017(2) Uani 1 1 d . . .
O22 O 0.2213(8) 0.2598(7) 0.8212(7) 0.015(2) Uani 1 1 d . . .
O23 O 0.2900(8) 0.3135(8) 1.0063(7) 0.017(2) Uani 1 1 d . . .
O24 O 0.0859(10) 0.2361(9) 1.0263(7) 0.026(3) Uani 1 1 d . . .
O25 O 0.0205(8) 0.2091(8) 0.8426(8) 0.024(3) Uani 1 1 d . . .
O26 O 0.1816(8) 0.1194(7) 0.8934(7) 0.015(2) Uani 1 1 d . . .
O27 O 0.2325(10) -0.0469(8) 0.7702(8) 0.026(3) Uani 1 1 d . . .
O28 O 0.0996(8) 0.0862(8) 0.7216(7) 0.017(2) Uani 1 1 d . . .
O29 O 0.3815(9) 0.1401(8) 0.8619(7) 0.017(2) Uani 1 1 d . . .
O30 O 0.3016(9) 0.1066(8) 0.6923(7) 0.020(2) Uani 1 1 d . . .
O31 O 0.4533(9) 0.0810(9) 0.5825(8) 0.030(3) Uani 1 1 d . . .
O32 O 0.5057(8) 0.2069(8) 0.7606(7) 0.021(2) Uani 1 1 d . . .
O33 O -0.0890(9) 0.1663(8) 0.6726(7) 0.023(2) Uani 1 1 d U . .
O34 O 0.4843(9) -0.0053(9) 0.7486(8) 0.031(3) Uani 1 1 d D . .
Fe2 Fe 0.53297(17) 0.13557(16) 0.84659(15) 0.0179(5) Uani 1 1 d . . .
O35 O 0.614(2) -0.0399(19) 0.6801(18) 0.037(6) Uiso 0.50 1 d PD A 1
O36 O 0.508(4) -0.277(3) 0.660(3) 0.089(9) Uiso 0.50 1 d PD B 1
H36 H 0.5314 -0.3325 0.6477 0.134 Uiso 0.50 1 d PR B 1
N1 N 0.332(3) -0.141(3) 0.625(3) 0.044(6) Uiso 0.50 1 d PD A 1
H1A H 0.2951 -0.1933 0.5774 0.052 Uiso 0.50 1 d PR A 1
H1B H 0.3234 -0.1568 0.6727 0.052 Uiso 0.50 1 d PR A 1
H1C H 0.3059 -0.0825 0.6257 0.052 Uiso 0.50 1 d PR A 1
C1 C 0.523(2) -0.057(2) 0.6948(18) 0.015(6) Uiso 0.50 1 d PD A 1
C2 C 0.452(3) -0.144(2) 0.615(2) 0.039(7) Uiso 0.50 1 d PD A 1
H2 H 0.4602 -0.1257 0.5620 0.047 Uiso 0.50 1 calc PR A 1
C3 C 0.462(2) -0.2579(18) 0.5970(17) 0.054(6) Uani 1 1 d DU . .
C4 C 0.388(3) -0.346(2) 0.5354(19) 0.084(10) Uani 1 1 d U B .
H4A H 0.3589 -0.3299 0.4836 0.125 Uiso 1 1 d R . .
H4B H 0.4234 -0.4053 0.5198 0.125 Uiso 1 1 d R . .
H4C H 0.3291 -0.3621 0.5624 0.125 Uiso 1 1 d R . .
O35' O 0.567(4) -0.124(4) 0.766(3) 0.105(15) Uiso 0.50 1 d PD A 2
O36' O 0.521(4) -0.219(3) 0.559(3) 0.089(9) Uiso 0.50 1 d PD B 2
H36' H 0.5066 -0.1629 0.5544 0.134 Uiso 0.50 1 d PR B 2
N1' N 0.345(3) -0.113(3) 0.598(2) 0.044(6) Uiso 0.50 1 d PD A 2
H1'A H 0.2947 -0.1564 0.5524 0.065 Uiso 0.50 1 d PR A 2
H1'B H 0.3134 -0.0659 0.6312 0.065 Uiso 0.50 1 d PR A 2
H1'C H 0.3949 -0.0803 0.5779 0.065 Uiso 0.50 1 d PR A 2
C1' C 0.491(3) -0.093(2) 0.730(2) 0.038(9) Uiso 0.50 1 d PD A 2
C2' C 0.411(3) -0.174(3) 0.651(2) 0.039(7) Uiso 0.50 1 d PD A 2
H2' H 0.3580 -0.2099 0.6747 0.047 Uiso 0.50 1 calc PR A 2

loop_
_atom_site_aniso_label
_atom_site_aniso_U_11
_atom_site_aniso_U_22
_atom_site_aniso_U_33
_atom_site_aniso_U_23
_atom_site_aniso_U_13
_atom_site_aniso_U_12
W1 0.0122(3) 0.0224(3) 0.0105(3) 0.0024(2) -0.0006(2) 0.0007(2)
W2 0.0103(3) 0.0226(3) 0.0116(3) 0.0043(2) 0.0032(2) -0.0007(2)
W3 0.0135(3) 0.0197(3) 0.0130(3) 0.0060(2) 0.0011(2) 0.0037(2)
W4 0.0072(3) 0.0158(3) 0.0111(3) 0.0020(2) -0.0001(2) 0.0006(2)
W5 0.0068(3) 0.0194(3) 0.0142(3) 0.0018(2) 0.0016(2) 0.0013(2)
W6 0.0106(3) 0.0219(3) 0.0132(3) 0.0054(3) 0.0021(2) -0.0027(2)
W7 0.0121(3) 0.0162(3) 0.0187(3) 0.0039(3) 0.0009(2) -0.0011(2)
W8 0.0158(3) 0.0213(3) 0.0142(3) 0.0019(3) 0.0038(2) 0.0045(2)
W9 0.0088(3) 0.0187(3) 0.0135(3) 0.0010(2) -0.0006(2) -0.0019(2)
Gd1 0.0290(5) 0.0543(6) 0.0281(5) 0.0131(5) 0.0039(4) 0.0066(4)
As1 0.0076(7) 0.0150(7) 0.0073(7) 0.0028(6) 0.0024(5) 0.0014(5)
Fe1 0.0085(10) 0.0194(10) 0.0141(11) 0.0026(9) 0.0005(8) 0.0021(8)
O1W 0.016(5) 0.035(5) 0.025(6) 0.008(4) 0.012(4) 0.004(4)
O2W 0.043(8) 0.024(6) 0.041(8) 0.012(6) -0.003(6) 0.006(5)
O3W 0.052(9) 0.033(7) 0.042(9) 0.023(6) 0.005(7) 0.001(6)
O4W 0.013(6) 0.039(7) 0.055(9) -0.004(6) 0.000(6) -0.002(5)
O5W 0.089(16) 0.067(12) 0.115(19) -0.008(12) -0.035(14) 0.010(11)
O6W 0.072(12) 0.079(12) 0.047(10) 0.014(9) 0.006(9) -0.041(10)
O9W 0.095(16) 0.16(2) 0.038(11) -0.004(12) 0.029(11) 0.028(15)
O17W 0.118(16) 0.053(9) 0.031(9) 0.007(7) -0.004(9) 0.046(10)
O19W 0.020(7) 0.053(8) 0.050(9) 0.000(7) 0.002(6) 0.003(6)
O20W 0.055(10) 0.073(11) 0.056(11) -0.007(9) -0.016(8) 0.031(9)
O21W 0.075(13) 0.083(12) 0.042(10) 0.030(9) -0.013(9) 0.026(10)
O23W 0.093(15) 0.099(14) 0.040(11) 0.017(10) -0.001(10) 0.021(12)
O1 0.015(6) 0.028(6) 0.016(6) -0.001(5) -0.008(5) -0.002(4)
O2 0.021(6) 0.018(5) 0.011(5) 0.001(4) 0.006(4) -0.001(4)
O3 0.016(5) 0.016(5) 0.019(6) 0.008(4) 0.003(4) 0.003(4)
O4 0.016(5) 0.017(5) 0.004(5) 0.002(4) 0.003(4) 0.002(4)
O5 0.017(5) 0.020(5) 0.013(5) 0.003(4) 0.007(4) 0.000(4)
O6 0.021(6) 0.028(6) 0.009(5) -0.001(5) 0.004(4) 0.004(5)
O7 0.026(7) 0.036(7) 0.049(9) 0.018(6) 0.019(6) -0.006(5)
O8 0.010(5) 0.025(5) 0.016(5) 0.001(4) 0.010(4) -0.003(4)
O9 0.016(5) 0.024(5) 0.017(6) 0.005(5) -0.002(4) 0.006(4)
O10 0.010(5) 0.026(5) 0.011(5) 0.006(4) 0.007(4) 0.001(4)
O11 0.026(6) 0.031(6) 0.027(7) 0.014(5) 0.007(5) 0.006(5)
O12 0.013(5) 0.023(5) 0.024(5) 0.011(4) 0.006(4) 0.011(4)
O13 0.008(5) 0.017(5) 0.020(6) 0.004(4) 0.004(4) 0.004(4)
O14 0.016(5) 0.016(5) 0.020(6) 0.009(5) -0.013(4) -0.004(4)
O15 0.016(6) 0.028(6) 0.016(6) 0.011(5) -0.001(4) 0.004(4)
O16 0.018(6) 0.030(6) 0.024(6) 0.012(5) -0.005(5) -0.001(5)
O17 0.024(6) 0.015(5) 0.024(6) 0.005(5) 0.003(5) 0.000(4)
O18 0.017(2) 0.017(2) 0.017(2) 0.0049(12) 0.0044(11) 0.0030(11)
O19 0.009(5) 0.023(5) 0.032(7) 0.004(5) -0.002(5) 0.005(4)
O20 0.007(5) 0.018(5) 0.019(6) -0.001(4) 0.000(4) 0.000(4)
O21 0.017(5) 0.018(5) 0.014(6) 0.005(4) 0.006(4) -0.004(4)
O22 0.004(5) 0.016(5) 0.021(6) 0.002(4) 0.003(4) -0.003(4)
O23 0.018(6) 0.018(5) 0.008(5) 0.001(4) -0.006(4) -0.005(4)
O24 0.038(7) 0.030(6) 0.011(6) 0.012(5) 0.007(5) -0.006(5)
O25 0.008(5) 0.023(5) 0.046(8) 0.017(5) 0.009(5) 0.003(4)
O26 0.019(5) 0.010(4) 0.015(6) -0.002(4) 0.006(4) 0.002(4)
O27 0.031(7) 0.013(5) 0.023(6) -0.003(5) 0.000(5) -0.004(4)
O28 0.018(5) 0.022(5) 0.006(5) -0.002(4) 0.003(4) 0.004(4)
O29 0.020(6) 0.023(5) 0.007(5) 0.005(4) -0.003(4) 0.002(4)
O30 0.023(6) 0.019(5) 0.009(5) -0.002(4) -0.009(4) 0.002(4)
O31 0.022(6) 0.045(7) 0.027(7) 0.011(6) 0.010(5) 0.016(5)
O32 0.010(5) 0.025(5) 0.026(6) 0.007(5) -0.005(5) 0.002(4)
O33 0.014(5) 0.031(5) 0.018(5) 0.010(4) -0.006(4) -0.001(4)
O34 0.026(6) 0.025(6) 0.028(7) -0.008(5) -0.002(5) 0.007(5)
Fe2 0.0135(11) 0.0181(10) 0.0183(12) 0.0014(9) 0.0013(9) 0.0021(8)
C3 0.067(16) 0.044(11) 0.058(16) 0.024(10) 0.016(12) 0.011(10)
C4 0.12(3) 0.062(16) 0.058(18) -0.009(12) 0.056(17) -0.008(14)

loop_
_atom_type_symbol
_atom_type_description
_atom_type_scat_dispersion_real
_atom_type_scat_dispersion_imag
_atom_type_scat_source
C C 0.0033 0.0016 'International Tables Vol C Tables 4.2.6.8 and 6.1.1.4'
H H 0.0000 0.0000 'International Tables Vol C Tables 4.2.6.8 and 6.1.1.4'
As As 0.0499 2.0058 'International Tables Vol C Tables 4.2.6.8 and 6.1.1.4'
Fe Fe 0.3463 0.8444 'International Tables Vol C Tables 4.2.6.8 and 6.1.1.4'
N N 0.0061 0.0033 'International Tables Vol C Tables 4.2.6.8 and 6.1.1.4'
Gd Gd -0.1653 3.9035 'International Tables Vol C Tables 4.2.6.8 and 6.1.1.4'
O O 0.0106 0.0060 'International Tables Vol C Tables 4.2.6.8 and 6.1.1.4'
W W -0.8490 6.8722 'International Tables Vol C Tables 4.2.6.8 and 6.1.1.4'

loop_
_geom_angle_atom_site_label_1
_geom_angle_atom_site_label_2
_geom_angle_atom_site_label_3
_geom_angle
_geom_angle_site_symmetry_1
_geom_angle_site_symmetry_3
O1 W1 O2 99.5(5) . .
O1 W1 O3 104.2(5) . .
O2 W1 O3 155.7(4) . .
O1 W1 O5 101.1(5) . .
O2 W1 O5 91.1(4) . .
O3 W1 O5 89.6(4) . .
O1 W1 O6 96.6(5) . .
O2 W1 O6 86.2(4) . .
O3 W1 O6 85.8(4) . .
O5 W1 O6 162.2(5) . .
O1 W1 O4 170.0(4) . .
O2 W1 O4 73.4(4) . .
O3 W1 O4 82.4(4) . .
O5 W1 O4 86.3(4) . .
O6 W1 O4 76.1(4) . .
O7 W2 O9 102.7(6) . .
O7 W2 O8 102.2(5) . .
O9 W2 O8 93.3(4) . .
O7 W2 O10 99.7(5) . .
O9 W2 O10 90.3(4) . .
O8 W2 O10 156.5(4) . .
O7 W2 O6 100.7(6) . .
O9 W2 O6 156.4(5) . .
O8 W2 O6 84.7(4) . .
O10 W2 O6 82.7(4) . .
O7 W2 O4 173.6(5) . .
O9 W2 O4 82.9(4) . .
O8 W2 O4 74.0(4) . .
O10 W2 O4 83.4(4) . .
O6 W2 O4 74.0(4) . .
O11 W3 O14 100.0(5) . .
O11 W3 O10 99.6(5) . .
O14 W3 O10 91.3(5) . .
O11 W3 O12 99.7(5) . .
O14 W3 O12 89.9(5) . .
O10 W3 O12 160.1(4) . .
O11 W3 O3 103.2(5) . .
O14 W3 O3 156.7(4) . .
O10 W3 O3 86.6(4) . .
O12 W3 O3 84.5(4) . .
O11 W3 O13 170.6(4) . .
O14 W3 O13 72.6(4) . .
O10 W3 O13 86.6(4) . .
O12 W3 O13 74.9(4) . .
O3 W3 O13 84.1(4) . .
O16 W4 O17 103.0(5) . .
O16 W4 O15 97.7(5) . .
O17 W4 O15 103.5(5) . .
O16 W4 O14 158.6(4) . .
O17 W4 O14 94.9(5) . .
O15 W4 O14 89.3(5) . .
O16 W4 O18 86.3(5) . .
O17 W4 O18 96.4(4) . .
O15 W4 O18 158.2(4) . .
O14 W4 O18 80.1(4) . .
O16 W4 O13 88.3(5) . .
O17 W4 O13 163.5(4) . .
O15 W4 O13 86.6(4) . .
O14 W4 O13 71.9(4) . .
O18 W4 O13 72.0(4) . .
O19 W5 O18 101.1(5) . .
O19 W5 O21 103.1(5) . .
O18 W5 O21 92.9(4) . .
O19 W5 O12 98.1(5) . .
O18 W5 O12 88.2(5) . .
O21 W5 O12 158.2(4) . .
O19 W5 O20 101.1(5) . .
O18 W5 O20 157.3(4) . .
O21 W5 O20 86.3(4) . .
O12 W5 O20 84.4(4) . .
O19 W5 O13 170.2(4) . .
O18 W5 O13 72.7(4) . .
O21 W5 O13 85.0(4) . .
O12 W5 O13 74.5(4) . .
O20 W5 O13 84.7(4) . .
O24 W6 O23 102.5(5) . .
O24 W6 O26 101.5(5) . .
O23 W6 O26 95.0(4) . .
O24 W6 O21 101.7(5) . .
O23 W6 O21 91.2(4) . .
O26 W6 O21 154.1(4) . .
O24 W6 O25 99.0(5) . .
O23 W6 O25 158.3(5) . .
O26 W6 O25 83.8(4) . .
O21 W6 O25 81.3(4) . .
O24 W6 O22 171.3(4) . .
O23 W6 O22 84.5(4) . .
O26 W6 O22 72.5(4) . .
O21 W6 O22 83.2(4) . .
O25 W6 O22 74.4(4) . .
O27 W7 O29 103.5(5) . .
O27 W7 O30 101.5(5) . .
O29 W7 O30 90.5(5) . .
O27 W7 O26 97.2(5) . .
O29 W7 O26 90.5(4) . .
O30 W7 O26 160.5(4) . .
O27 W7 O28 96.1(5) . .
O29 W7 O28 160.4(4) . .
O30 W7 O28 86.1(4) . .
O26 W7 O28 86.4(4) . .
O27 W7 O22 166.0(5) . .
O29 W7 O22 87.4(4) . .
O30 W7 O22 86.9(4) . .
O26 W7 O22 73.7(4) . .
O28 W7 O22 73.1(4) . .
O31 W8 O32 104.0(5) . .
O31 W8 O8 100.6(5) . .
O32 W8 O8 92.1(5) . .
O31 W8 O30 100.0(5) . .
O32 W8 O30 88.8(5) . .
O8 W8 O30 158.5(4) . .
O31 W8 O2 97.1(5) . .
O32 W8 O2 158.6(4) . .
O8 W8 O2 87.5(4) . .
O30 W8 O2 84.0(4) . .
O31 W8 O4 166.4(5) . .
O32 W8 O4 88.7(4) . .
O8 W8 O4 74.0(4) . .
O30 W8 O4 84.6(4) . .
O2 W8 O4 70.5(4) . .
O33 W9 O5 100.6(5) . .
O33 W9 O25 98.9(5) . .
O5 W9 O25 160.5(5) . .
O33 W9 O20 102.4(5) . .
O5 W9 O20 88.5(4) . .
O25 W9 O20 86.4(5) . .
O33 W9 O28 102.3(5) . .
O5 W9 O28 90.0(4) . .
O25 W9 O28 86.9(4) . .
O20 W9 O28 155.1(4) . .
O33 W9 O22 172.8(5) . .
O5 W9 O22 84.4(4) . .
O25 W9 O22 76.2(4) . .
O20 W9 O22 82.7(4) . .
O28 W9 O22 72.4(4) . .
O7M Gd1 O9W 146.5(16) . .
O7M Gd1 O5W 125.0(16) . .
O9W Gd1 O5W 74.9(10) . .
O7M Gd1 O7W 49.9(18) . .
O9W Gd1 O7W 96.7(11) . .
O5W Gd1 O7W 132.1(10) . .
O7M Gd1 O1 77.2(15) . .
O9W Gd1 O1 136.3(6) . .
O5W Gd1 O1 75.4(7) . .
O7W Gd1 O1 127.1(10) . .
O7M Gd1 O11W 62.3(18) . .
O9W Gd1 O11W 121.8(13) . .
O5W Gd1 O11W 63.7(13) . .
O7W Gd1 O11W 83.8(15) . .
O1 Gd1 O11W 70.1(11) . .
O7M Gd1 O10W 91.4(18) . .
O9W Gd1 O10W 68.5(11) . .
O5W Gd1 O10W 142.5(12) . .
O7W Gd1 O10W 62.6(14) . .
O1 Gd1 O10W 127.5(10) . .
O11W Gd1 O10W 146.2(15) . .
O7M Gd1 O6W 131.8(15) . .
O9W Gd1 O6W 74.6(7) . .
O5W Gd1 O6W 78.0(7) . .
O7W Gd1 O6W 146.3(11) . .
O1 Gd1 O6W 68.3(5) . .
O11W Gd1 O6W 128.8(12) . .
O10W Gd1 O6W 84.2(11) . .
O7M Gd1 O11M 44.1(17) . .
O9W Gd1 O11M 137.3(12) . .
O5W Gd1 O11M 81.2(12) . .
O7W Gd1 O11M 74.0(14) . .
O1 Gd1 O11M 66.8(10) . .
O11W Gd1 O11M 18.5(12) . .
O10W Gd1 O11M 132.8(14) . .
O6W Gd1 O11M 133.9(10) . .
O7M Gd1 O12W 66.7(16) . .
O9W Gd1 O12W 118.2(11) . .
O5W Gd1 O12W 139.2(9) . .
O7W Gd1 O12W 86.9(12) . .
O1 Gd1 O12W 69.6(9) . .
O11W Gd1 O12W 120.0(14) . .
O10W Gd1 O12W 59.0(12) . .
O6W Gd1 O12W 70.1(10) . .
O11M Gd1 O12W 103.1(13) . .
O7M Gd1 O12M 42.4(17) . .
O9W Gd1 O12M 140.4(13) . .
O5W Gd1 O12M 138.8(13) . .
O7W Gd1 O12M 74.9(14) . .
O1 Gd1 O12M 63.7(11) . .
O11W Gd1 O12M 96.1(16) . .
O10W Gd1 O12M 73.5(14) . .
O6W Gd1 O12M 91.1(12) . .
O11M Gd1 O12M 78.4(15) . .
O12W Gd1 O12M 25.2(11) . .
O7M Gd1 O10M 81.1(19) . .
O9W Gd1 O10M 71.5(14) . .
O5W Gd1 O10M 144.7(14) . .
O7W Gd1 O10M 44.3(16) . .
O1 Gd1 O10M 138.5(12) . .
O11W Gd1 O10M 128.0(17) . .
O10W Gd1 O10M 19.1(13) . .
O6W Gd1 O10M 103.0(14) . .
O11M Gd1 O10M 117.4(16) . .
O12W Gd1 O10M 69.3(14) . .
O12M Gd1 O10M 76.4(16) . .
O22 As1 O4 96.5(5) . .
O22 As1 O13 98.3(4) . .
O4 As1 O13 98.6(5) . .
O16 Fe1 O23 92.6(5) . .
O16 Fe1 O15 92.9(5) . 2_667
O23 Fe1 O15 96.2(4) . 2_667
O16 Fe1 O9 94.0(5) . 2_667
O23 Fe1 O9 168.8(5) . 2_667
O15 Fe1 O9 92.6(4) 2_667 2_667
O16 Fe1 O2W 176.9(5) . .
O23 Fe1 O2W 84.7(5) . .
O15 Fe1 O2W 85.7(5) 2_667 .
O9 Fe1 O2W 88.9(5) 2_667 .
O16 Fe1 O1W 91.7(5) . .
O23 Fe1 O1W 87.9(5) . .
O15 Fe1 O1W 173.7(5) 2_667 .
O9 Fe1 O1W 82.9(4) 2_667 .
O2W Fe1 O1W 89.9(5) . .
O7M O7W Gd1 60(2) . .
O12M O7M O7W 108(4) . .
O12M O7M Gd1 76(3) . .
O7W O7M Gd1 70(2) . .
O10M O10W Gd1 92(5) . .
O10W O10M Gd1 69(5) . .
O11M O11W Gd1 70(5) . .
O11W O11M Gd1 92(5) . .
O12M O12W Gd1 74(3) . .
O12W O12M O7M 138(5) . .
O12W O12M Gd1 81(3) . .
O7M O12M Gd1 61(2) . .
W1 O1 Gd1 148.6(6) . .
W1 O2 W8 122.0(5) . .
W1 O3 W3 145.8(6) . .
As1 O4 W1 135.4(5) . .
As1 O4 W2 118.0(5) . .
W1 O4 W2 91.6(3) . .
As1 O4 W8 116.4(5) . .
W1 O4 W8 93.9(3) . .
W2 O4 W8 90.9(3) . .
W9 O5 W1 155.9(6) . .
W1 O6 W2 118.1(6) . .
W8 O8 W2 121.1(5) . .
W2 O9 Fe1 142.3(6) . 2_667
W3 O10 W2 145.6(6) . .
W3 O12 W5 121.0(5) . .
As1 O13 W4 114.6(5) . .
As1 O13 W3 127.2(5) . .
W4 O13 W3 93.9(3) . .
As1 O13 W5 128.9(5) . .
W4 O13 W5 93.6(3) . .
W3 O13 W5 89.5(3) . .
W3 O14 W4 121.6(5) . .
W4 O15 Fe1 178.3(7) . 2_667
W4 O16 Fe1 167.9(7) . .
W4 O17 Fe2 164.2(7) . 2_667
W5 O18 W4 121.5(5) . .
W9 O20 W5 144.8(6) . .
W5 O21 W6 148.1(6) . .
As1 O22 W7 117.4(5) . .
As1 O22 W6 118.4(5) . .
W7 O22 W6 92.7(4) . .
As1 O22 W9 134.3(5) . .
W7 O22 W9 93.7(3) . .
W6 O22 W9 90.5(3) . .
W6 O23 Fe1 145.0(6) . .
W9 O25 W6 118.5(5) . .
W6 O26 W7 121.1(5) . .
W9 O28 W7 120.7(5) . .
W7 O29 Fe2 135.6(6) . .
W7 O30 W8 145.7(6) . .
W8 O32 Fe2 138.1(6) . .
C1' O34 C1 49(2) . .
C1' O34 Fe2 143(2) . .
C1 O34 Fe2 136.0(16) . .
O32 Fe2 O29 88.1(4) . .
O32 Fe2 O17 98.0(5) . 2_667
O29 Fe2 O17 97.6(4) . 2_667
O32 Fe2 O34 89.8(5) . .
O29 Fe2 O34 91.5(4) . .
O17 Fe2 O34 168.2(5) 2_667 .
O32 Fe2 O3W 176.0(5) . .
O29 Fe2 O3W 90.1(5) . .
O17 Fe2 O3W 85.8(5) 2_667 .
O34 Fe2 O3W 86.7(5) . .
O32 Fe2 O4W 92.6(6) . .
O29 Fe2 O4W 175.6(4) . .
O17 Fe2 O4W 86.6(5) 2_667 .
O34 Fe2 O4W 84.1(5) . .
O3W Fe2 O4W 88.9(6) . .
O34 C1 O35 129(3) . .
O34 C1 C2 121(2) . .
O35 C1 C2 108(2) . .
C3 C2 C1 123(3) . .
C3 C2 N1 105(2) . .
C1 C2 N1 106(3) . .
O36 C3 O36' 115(4) . .
O36 C3 C4 113(3) . .
O36' C3 C4 110(3) . .
O36 C3 C2 114(3) . .
O36' C3 C2 71(3) . .
C4 C3 C2 127(3) . .
O36 C3 C2' 94(3) . .
O36' C3 C2' 109(3) . .
C4 C3 C2' 116(3) . .
C2 C3 C2' 38(2) . .
O34 C1' O35' 123(4) . .
O34 C1' C2' 120(3) . .
O35' C1' C2' 117(3) . .
C3 C2' N1' 116(3) . .
C3 C2' C1' 114(3) . .
N1' C2' C1' 109(3) . .

loop_
_geom_bond_atom_site_label_1
_geom_bond_atom_site_label_2
_geom_bond_distance
_geom_bond_site_symmetry_2
W1 O1 1.747(11) .
W1 O2 1.903(10) .
W1 O3 1.905(10) .
W1 O5 1.900(10) .
W1 O6 1.922(11) .
W1 O4 2.294(10) .
W2 O7 1.704(12) .
W2 O9 1.814(11) .
W2 O8 1.930(10) .
W2 O10 1.946(10) .
W2 O6 1.962(11) .
W2 O4 2.352(10) .
W3 O11 1.725(11) .
W3 O14 1.866(10) .
W3 O10 1.912(9) .
W3 O12 1.912(10) .
W3 O3 1.932(10) .
W3 O13 2.388(11) .
W4 O16 1.771(12) .
W4 O17 1.765(10) .
W4 O15 1.780(11) .
W4 O14 2.049(11) .
W4 O18 2.038(10) .
W4 O13 2.289(10) .
W5 O19 1.723(10) .
W5 O18 1.864(10) .
W5 O21 1.874(10) .
W5 O12 1.946(11) .
W5 O20 1.946(10) .
W5 O13 2.383(9) .
W6 O24 1.727(11) .
W6 O23 1.817(10) .
W6 O26 1.918(9) .
W6 O21 1.951(10) .
W6 O25 2.016(12) .
W6 O22 2.341(10) .
W7 O27 1.754(10) .
W7 O29 1.807(10) .
W7 O30 1.915(12) .
W7 O26 1.927(10) .
W7 O28 1.991(10) .
W7 O22 2.285(9) .
W8 O31 1.724(11) .
W8 O32 1.838(11) .
W8 O8 1.924(10) .
W8 O30 1.943(12) .
W8 O2 1.986(11) .
W8 O4 2.359(9) .
W9 O33 1.706(10) .
W9 O5 1.908(10) .
W9 O25 1.875(12) .
W9 O20 1.909(9) .
W9 O28 1.915(10) .
W9 O22 2.369(10) .
Gd1 O7M 2.20(6) .
Gd1 O9W 2.43(2) .
Gd1 O5W 2.41(2) .
Gd1 O7W 2.39(4) .
Gd1 O1 2.445(11) .
Gd1 O11W 2.62(5) .
Gd1 O10W 2.37(4) .
Gd1 O6W 2.433(15) .
Gd1 O11M 2.46(4) .
Gd1 O12W 2.50(3) .
Gd1 O12M 2.43(4) .
Gd1 O10M 2.54(5) .
As1 O22 1.811(9) .
As1 O4 1.802(9) .
As1 O13 1.803(9) .
Fe1 O16 1.945(12) .
Fe1 O23 1.921(10) .
Fe1 O15 1.957(11) 2_667
Fe1 O9 1.942(11) 2_667
Fe1 O2W 2.105(13) .
Fe1 O1W 2.143(10) .
O3W Fe2 2.072(13) .
O4W Fe2 2.061(12) .
O7W O7M 1.94(7) .
O7M O12M 1.69(7) .
O10W O10M 0.83(6) .
O11W O11M 0.83(5) .
O12W O12M 1.08(5) .
O16W O16M 1.62(7) .
O18W O18M 0.95(5) .
O9 Fe1 1.942(10) 2_667
O15 Fe1 1.957(11) 2_667
O17 Fe2 1.989(10) 2_667
O29 Fe2 1.975(11) .
O32 Fe2 1.919(12) .
O34 C1' 1.16(3) .
O34 C1 1.17(2) .
O34 Fe2 2.037(11) .
Fe2 O17 1.989(11) 2_667
O35 C1 1.21(3) .
O36 C3 1.21(4) .
N1 C2 1.56(3) .
C1 C2 1.53(4) .
C2 C3 1.50(3) .
C3 O36' 1.22(4) .
C3 C4 1.42(4) .
C3 C2' 1.50(3) .
O35' C1' 1.22(3) .
N1' C2' 1.56(3) .
C1' C2' 1.53(4) .
